data_4066120
loop_
_publ_author_name
'Vergara, Elena'
'Cerrada, Elena'
'Casini, Angela'
'Zava, Olivier'
'Laguna, Mariano'
'Dyson, Paul. J.'

_publ_section_title
;
 Antiproliferative Activity of Gold(I) Alkyne Complexes Containing
 Water-Soluble Phosphane Ligands
;
_journal_issue 11
_journal_name_full Organometallics
_journal_page_first 2596
_journal_paper_doi 10.1021/om100300a
_journal_volume 29
_journal_year 2010
_chemical_formula_sum 'C24 H30 Au2 N6 P2 S2'
_chemical_formula_weight 922.53
_chemical_name_systematic
; 
 ? 
;
_space_group_IT_number 14
_symmetry_cell_setting monoclinic
_symmetry_space_group_name_Hall '-P 2yn'
_symmetry_space_group_name_H-M 'P 1 21/n 1'
_atom_sites_solution_hydrogens geom
_atom_sites_solution_primary direct
_atom_sites_solution_secondary difmap
_audit_creation_method SHELXL-97
_cell_angle_alpha 90.000(5)
_cell_angle_beta 90.069(5)
_cell_angle_gamma 90.000(5)
_cell_formula_units_Z 4
_cell_length_a 6.215(5)
_cell_length_b 18.705(5)
_cell_length_c 22.755(5)
_cell_measurement_reflns_used 4903
_cell_measurement_temperature 100(2)
_cell_measurement_theta_max 28.23
_cell_measurement_theta_min 2.35
_cell_volume 2645(2)
_computing_cell_refinement 'BRUKER SMART'
_computing_data_collection 'BRUKER SMART'
_computing_data_reduction 'BRUKER SHELXTL'
_computing_molecular_graphics 'BRUKER SHELXTL'
_computing_publication_material 'WinGX v1.10.01'
_computing_structure_refinement 'SHELXL-97 (Sheldrick, 1997)'
_computing_structure_solution 'SHELXS-97 (Sheldrick, 1990)'
_diffrn_ambient_temperature 100(2)
_diffrn_measured_fraction_theta_full 0.956
_diffrn_measured_fraction_theta_max 0.956
_diffrn_measurement_device_type 'CCD area detector'
_diffrn_measurement_method 'phi and omega scans'
_diffrn_radiation_monochromator graphite
_diffrn_radiation_source 'fine-focus sealed tube'
_diffrn_radiation_type MoK\a
_diffrn_radiation_wavelength 0.71069
_diffrn_reflns_av_R_equivalents 0.0405
_diffrn_reflns_av_sigmaI/netI 0.0678
_diffrn_reflns_limit_h_max 8
_diffrn_reflns_limit_h_min -8
_diffrn_reflns_limit_k_max 24
_diffrn_reflns_limit_k_min -24
_diffrn_reflns_limit_l_max 23
_diffrn_reflns_limit_l_min -30
_diffrn_reflns_number 17697
_diffrn_reflns_theta_full 28.33
_diffrn_reflns_theta_max 28.33
_diffrn_reflns_theta_min 1.79
_exptl_absorpt_coefficient_mu 11.386
_exptl_absorpt_correction_T_max 0.563345
_exptl_absorpt_correction_T_min 0.322040
_exptl_absorpt_correction_type 'multi-scan correction'
_exptl_crystal_colour colorless
_exptl_crystal_density_diffrn 2.316
_exptl_crystal_density_method 'not measured'
_exptl_crystal_description needle
_exptl_crystal_F_000 1744
_exptl_crystal_size_max 0.21
_exptl_crystal_size_mid 0.07
_exptl_crystal_size_min 0.04
_refine_diff_density_max 2.582
_refine_diff_density_min -1.621
_refine_diff_density_rms 0.211
_refine_ls_extinction_method none
_refine_ls_goodness_of_fit_ref 0.939
_refine_ls_hydrogen_treatment constr
_refine_ls_matrix_type full
_refine_ls_number_parameters 323
_refine_ls_number_reflns 6320
_refine_ls_number_restraints 94
_refine_ls_restrained_S_all 0.957
_refine_ls_R_factor_all 0.0491
_refine_ls_R_factor_gt 0.0354
_refine_ls_shift/su_max 0.001
_refine_ls_shift/su_mean 0.000
_refine_ls_structure_factor_coef Fsqd
_refine_ls_weighting_details 'calc w=1/[\s^2^(Fo^2^)+(0.0229P)^2^+0.0000P] where P=(Fo^2^+2Fc^2^)/3'
_refine_ls_weighting_scheme calc
_refine_ls_wR_factor_gt 0.0649
_refine_ls_wR_factor_ref 0.0678
_reflns_number_gt 4975
_reflns_number_total 6320
_reflns_threshold_expression >2sigma(I)
_cod_data_source_file om100300a_si_001.cif
_cod_data_source_block ele90as
_cod_depositor_comments
;
The following automatic conversions were performed:

'_symmetry_cell_setting' value 'Monoclinic' changed to 'monoclinic'
according to /home/saulius/struct/CIF-dictionaries/cif_core.dic
dictionary named 'cif_core.dic' version 2.4.1 from 2010-06-29.

Automatic conversion script
Id: cif_fix_values 1715 2011-07-08 13:25:40Z adriana 
;
_cod_original_sg_symbol_H-M P2(1)/n
_cod_database_code 4066120

loop_
_symmetry_equiv_pos_as_xyz
'x, y, z'
'-x+1/2, y+1/2, -z+1/2'
'-x, -y, -z'
'x-1/2, -y-1/2, z-1/2'

loop_
_atom_site_label
_atom_site_type_symbol
_atom_site_fract_x
_atom_site_fract_y
_atom_site_fract_z
_atom_site_U_iso_or_equiv
_atom_site_adp_type
_atom_site_occupancy
_atom_site_symmetry_multiplicity
_atom_site_calc_flag
_atom_site_refinement_flags
_atom_site_disorder_assembly
_atom_site_disorder_group
Au1 Au 0.74467(4) 0.111496(14) 0.791571(11) 0.01769(7) Uani 1 1 d . . .
Au2 Au 0.01584(4) 0.577674(14) 0.974281(11) 0.01495(7) Uani 1 1 d . . .
P1 P 0.9257(3) 0.18118(9) 0.72744(7) 0.0154(4) Uani 1 1 d . . .
P2 P -0.1748(3) 0.65487(9) 1.03052(7) 0.0138(4) Uani 1 1 d . . .
N1 N 1.2973(8) 0.2378(3) 0.6817(2) 0.0194(13) Uani 1 1 d . . .
N2 N 0.9955(9) 0.3221(3) 0.6994(2) 0.0173(12) Uani 1 1 d . . .
N3 N 0.9770(9) 0.2368(3) 0.6165(2) 0.0194(13) Uani 1 1 d . . .
N4 N -0.5497(8) 0.7177(3) 1.0684(2) 0.0176(13) Uani 1 1 d . . .
N5 N -0.2464(8) 0.7991(3) 1.0433(2) 0.0153(12) Uani 1 1 d . . .
N6 N -0.2338(8) 0.7276(3) 1.1344(2) 0.0159(12) Uani 1 1 d . . .
C1 C 0.5668(10) 0.0557(3) 0.8484(3) 0.0187(15) Uani 1 1 d . . .
C2 C 0.4441(10) 0.0219(3) 0.8791(3) 0.0185(15) Uani 1 1 d . . .
C3 C 0.2884(10) -0.0180(3) 0.9122(3) 0.0145(14) Uani 1 1 d U E .
C4 C 0.0722(11) -0.0201(3) 0.8986(3) 0.0205(15) Uani 1 1 d DU . .
H4 H 0.0130 0.0039 0.8666 0.025 Uiso 1 1 calc R A 1
C6 C 0.3344(10) -0.0591(3) 0.9631(3) 0.0183(15) Uani 1 1 d DU . .
H6 H 0.4649 -0.0632 0.9828 0.022 Uiso 1 1 calc R B 1
C7 C 0.2089(10) 0.5295(3) 0.9160(3) 0.0180(15) Uani 1 1 d U . .
C8 C 0.3317(10) 0.5095(3) 0.8787(3) 0.0149(14) Uani 1 1 d U . .
C9 C 0.4891(10) 0.4854(3) 0.8366(3) 0.0142(13) Uani 1 1 d U F .
C10 C 0.4443(10) 0.4657(3) 0.7779(3) 0.0176(14) Uani 1 1 d DU . .
H10 H 0.3126 0.4658 0.7585 0.021 Uiso 1 1 calc R C 1
C12 C 0.7058(10) 0.4802(3) 0.8482(3) 0.0176(14) Uani 1 1 d DU . .
H12 H 0.7639 0.4908 0.8849 0.021 Uiso 1 1 calc R D 1
C13 C 1.2226(10) 0.1813(3) 0.7216(3) 0.0167(15) Uani 1 1 d . . .
H13A H 1.2849 0.1887 0.7603 0.020 Uiso 1 1 calc R . .
H13B H 1.2709 0.1352 0.7073 0.020 Uiso 1 1 calc R . .
C14 C 0.8828(10) 0.2762(3) 0.7410(3) 0.0145(14) Uani 1 1 d . . .
H14A H 0.7299 0.2863 0.7389 0.017 Uiso 1 1 calc R . .
H14B H 0.9310 0.2876 0.7805 0.017 Uiso 1 1 calc R . .
C15 C 0.8633(10) 0.1801(3) 0.6484(3) 0.0156(14) Uani 1 1 d . . .
H15A H 0.9033 0.1341 0.6321 0.019 Uiso 1 1 calc R . .
H15B H 0.7096 0.1862 0.6430 0.019 Uiso 1 1 calc R . .
C16 C -0.4703(10) 0.6556(3) 1.0346(3) 0.0163(15) Uani 1 1 d . . .
H16A H -0.5294 0.6573 0.9951 0.020 Uiso 1 1 calc R . .
H16B H -0.5195 0.6119 1.0531 0.020 Uiso 1 1 calc R . .
C17 C -0.1133(10) 0.6674(3) 1.1089(3) 0.0157(14) Uani 1 1 d . . .
H17A H -0.1484 0.6240 1.1301 0.019 Uiso 1 1 calc R . .
H17B H 0.0397 0.6761 1.1135 0.019 Uiso 1 1 calc R . .
C18 C -0.4686(10) 0.7158(3) 1.1287(3) 0.0164(15) Uani 1 1 d . . .
H18A H -0.5038 0.6698 1.1458 0.020 Uiso 1 1 calc R . .
H18B H -0.5428 0.7522 1.1514 0.020 Uiso 1 1 calc R . .
C20 C 0.9235(11) 0.3079(3) 0.6391(3) 0.0197(16) Uani 1 1 d . . .
H20A H 0.7686 0.3139 0.6374 0.024 Uiso 1 1 calc R . .
H20B H 0.9869 0.3434 0.6133 0.024 Uiso 1 1 calc R . .
C37 C 1.2134(10) 0.2271(4) 0.6225(3) 0.0196(15) Uani 1 1 d . . .
H37A H 1.2502 0.1792 0.6098 0.023 Uiso 1 1 calc R . .
H37B H 1.2848 0.2604 0.5963 0.023 Uiso 1 1 calc R . .
C38 C -0.4795(10) 0.7855(4) 1.0410(3) 0.0213(16) Uani 1 1 d . . .
H38A H -0.5243 0.7854 1.0001 0.026 Uiso 1 1 calc R . .
H38B H -0.5531 0.8247 1.0603 0.026 Uiso 1 1 calc R . .
C42 C -0.1306(10) 0.7469(3) 1.0059(3) 0.0187(15) Uani 1 1 d . . .
H42A H 0.0222 0.7573 1.0068 0.022 Uiso 1 1 calc R . .
H42B H -0.1795 0.7517 0.9656 0.022 Uiso 1 1 calc R . .
C43 C 1.2300(10) 0.3097(4) 0.7019(3) 0.0209(16) Uani 1 1 d . . .
H43A H 1.2782 0.3163 0.7421 0.025 Uiso 1 1 calc R . .
H43B H 1.3012 0.3455 0.6779 0.025 Uiso 1 1 calc R . .
C44 C -0.1786(11) 0.7949(3) 1.1046(3) 0.0183(15) Uani 1 1 d . . .
H44A H -0.2439 0.8342 1.1260 0.022 Uiso 1 1 calc R . .
H44B H -0.0238 0.8014 1.1064 0.022 Uiso 1 1 calc R . .
S1 S -0.0735(4) -0.06947(15) 0.94470(12) 0.0193(7) Uiso 0.741(7) 1 d PDU E 1
C5 C 0.105(2) -0.0979(7) 0.9791(6) 0.029(4) Uiso 0.741(7) 1 d PDU E 1
H5 H 0.0901 -0.1339 1.0070 0.035 Uiso 0.741(7) 1 calc PR E 1
S1' S 0.1433(13) -0.0935(4) 0.9906(4) 0.015(2) Uiso 0.259(7) 1 d PDU E 2
C5' C -0.049(3) -0.0898(17) 0.9553(11) 0.012(5) Uiso 0.259(7) 1 d PDU E 2
H5' H -0.1822 -0.1121 0.9581 0.015 Uiso 0.259(7) 1 calc PR E 2
S2 S 0.8555(4) 0.45367(13) 0.79225(10) 0.0103(6) Uiso 0.726(5) 1 d PDU F 1
C11 C 0.658(3) 0.4447(13) 0.7547(10) 0.025(5) Uiso 0.40 1 d PDU F 1
H11 H 0.6700 0.4260 0.7170 0.030 Uiso 0.40 1 calc PR F 1
S2' S 0.6303(12) 0.4411(5) 0.7417(4) 0.0187(19) Uiso 0.274(5) 1 d PDU F 2
C11' C 0.806(2) 0.4333(8) 0.7805(6) 0.030(3) Uiso 0.60 1 d PDU F 2
H11' H 0.9378 0.4108 0.7742 0.036 Uiso 0.60 1 calc PR F 2

loop_
_atom_site_aniso_label
_atom_site_aniso_U_11
_atom_site_aniso_U_22
_atom_site_aniso_U_33
_atom_site_aniso_U_23
_atom_site_aniso_U_13
_atom_site_aniso_U_12
Au1 0.02050(15) 0.01737(15) 0.01521(14) 0.00424(11) 0.00359(10) 0.00227(11)
Au2 0.01548(13) 0.01626(14) 0.01311(13) -0.00291(10) 0.00220(10) -0.00029(11)
P1 0.0177(9) 0.0158(10) 0.0126(9) 0.0028(7) 0.0012(7) 0.0019(7)
P2 0.0150(9) 0.0152(9) 0.0111(9) 0.0000(7) 0.0002(7) 0.0004(7)
N1 0.015(3) 0.024(3) 0.020(3) 0.002(2) 0.002(2) -0.001(3)
N2 0.021(3) 0.015(3) 0.016(3) 0.000(2) 0.001(2) 0.002(2)
N3 0.023(3) 0.021(3) 0.014(3) -0.002(2) 0.000(2) 0.000(3)
N4 0.017(3) 0.025(3) 0.011(3) 0.002(2) 0.001(2) 0.006(2)
N5 0.022(3) 0.014(3) 0.010(3) 0.002(2) -0.001(2) 0.004(2)
N6 0.020(3) 0.018(3) 0.010(3) -0.001(2) 0.002(2) 0.002(2)
C1 0.020(4) 0.017(4) 0.019(4) 0.001(3) 0.006(3) 0.003(3)
C2 0.023(4) 0.015(4) 0.017(4) -0.002(3) -0.002(3) 0.010(3)
C3 0.021(3) 0.010(3) 0.012(3) -0.005(2) -0.003(3) 0.003(3)
C4 0.025(4) 0.022(4) 0.014(3) -0.004(3) -0.001(3) 0.002(3)
C6 0.018(3) 0.017(4) 0.019(3) -0.003(3) -0.002(3) 0.001(3)
C7 0.021(4) 0.013(4) 0.019(4) -0.004(3) 0.000(3) -0.003(3)
C8 0.014(3) 0.012(3) 0.019(3) 0.001(3) -0.002(3) -0.006(3)
C9 0.018(3) 0.005(3) 0.019(3) 0.003(2) -0.001(3) -0.004(3)
C10 0.019(3) 0.016(3) 0.017(3) -0.001(3) -0.005(3) -0.003(3)
C12 0.019(3) 0.019(4) 0.015(3) -0.002(3) -0.005(3) 0.001(3)
C13 0.018(4) 0.017(4) 0.015(4) 0.001(3) -0.003(3) 0.004(3)
C14 0.018(4) 0.016(4) 0.010(3) 0.001(3) 0.004(3) 0.005(3)
C15 0.015(3) 0.018(4) 0.014(3) 0.000(3) -0.001(3) -0.001(3)
C16 0.016(4) 0.020(4) 0.013(3) -0.001(3) -0.001(3) 0.001(3)
C17 0.015(3) 0.016(4) 0.016(4) 0.002(3) -0.004(3) -0.002(3)
C18 0.017(4) 0.019(4) 0.012(3) -0.002(3) 0.000(3) 0.004(3)
C20 0.021(4) 0.019(4) 0.019(4) 0.007(3) 0.004(3) 0.000(3)
C37 0.026(4) 0.018(4) 0.015(4) 0.000(3) 0.004(3) 0.002(3)
C38 0.026(4) 0.025(4) 0.014(4) -0.002(3) -0.003(3) 0.011(3)
C42 0.018(4) 0.028(4) 0.010(3) 0.006(3) 0.002(3) 0.001(3)
C43 0.022(4) 0.023(4) 0.018(4) -0.004(3) -0.001(3) -0.010(3)
C44 0.024(4) 0.015(4) 0.016(4) -0.003(3) -0.002(3) 0.002(3)

loop_
_atom_type_symbol
_atom_type_description
_atom_type_scat_dispersion_real
_atom_type_scat_dispersion_imag
_atom_type_scat_source
C C 0.0033 0.0016 'International Tables Vol C Tables 4.2.6.8 and 6.1.1.4'
H H 0.0000 0.0000 'International Tables Vol C Tables 4.2.6.8 and 6.1.1.4'
N N 0.0061 0.0033 'International Tables Vol C Tables 4.2.6.8 and 6.1.1.4'
P P 0.1023 0.0942 'International Tables Vol C Tables 4.2.6.8 and 6.1.1.4'
S S 0.1246 0.1234 'International Tables Vol C Tables 4.2.6.8 and 6.1.1.4'
Au Au -2.0133 8.8022 'International Tables Vol C Tables 4.2.6.8 and 6.1.1.4'

loop_
_geom_angle_atom_site_label_1
_geom_angle_atom_site_label_2
_geom_angle_atom_site_label_3
_geom_angle
_geom_angle_site_symmetry_3
C1 Au1 P1 175.55(19) .
C7 Au2 P2 167.13(19) .
C7 Au2 Au2 82.42(18) 3_567
P2 Au2 Au2 110.27(5) 3_567
C14 P1 C15 98.4(3) .
C14 P1 C13 99.0(3) .
C15 P1 C13 98.0(3) .
C14 P1 Au1 112.32(19) .
C15 P1 Au1 121.4(2) .
C13 P1 Au1 123.0(2) .
C42 P2 C17 98.4(3) .
C42 P2 C16 99.1(3) .
C17 P2 C16 99.0(3) .
C42 P2 Au2 110.3(2) .
C17 P2 Au2 121.4(2) .
C16 P2 Au2 123.8(2) .
C37 N1 C13 111.1(5) .
C37 N1 C43 108.1(5) .
C13 N1 C43 111.7(5) .
C14 N2 C20 110.8(5) .
C14 N2 C43 110.9(5) .
C20 N2 C43 107.9(5) .
C20 N3 C15 111.9(5) .
C20 N3 C37 107.6(5) .
C15 N3 C37 110.1(5) .
C18 N4 C16 110.8(5) .
C18 N4 C38 108.3(5) .
C16 N4 C38 110.8(5) .
C44 N5 C38 108.1(5) .
C44 N5 C42 112.0(5) .
C38 N5 C42 110.1(5) .
C17 N6 C44 110.7(5) .
C17 N6 C18 110.8(5) .
C44 N6 C18 108.5(5) .
C2 C1 Au1 174.0(6) .
C1 C2 C3 176.1(7) .
C4 C3 C6 111.3(6) .
C4 C3 C2 123.7(6) .
C6 C3 C2 125.0(6) .
C3 C4 S1 113.9(5) .
C3 C4 C5' 104.1(7) .
S1 C4 C5' 11.2(7) .
C3 C6 S1' 114.7(6) .
C3 C6 C5 104.3(6) .
S1' C6 C5 12.1(6) .
C8 C7 Au2 171.3(6) .
C7 C8 C9 176.5(7) .
C12 C9 C10 110.7(6) .
C12 C9 C8 124.1(6) .
C10 C9 C8 125.2(6) .
C9 C10 C11 103.3(9) .
C9 C10 S2' 116.7(6) .
C11 C10 S2' 13.5(8) .
C9 C12 S2 115.2(5) .
C9 C12 C11' 101.7(6) .
S2 C12 C11' 16.6(4) .
N1 C13 P1 111.2(4) .
N2 C14 P1 113.2(4) .
N3 C15 P1 112.1(4) .
N4 C16 P2 111.5(4) .
N6 C17 P2 112.0(4) .
N4 C18 N6 114.6(5) .
N3 C20 N2 115.1(5) .
N1 C37 N3 115.0(5) .
N5 C38 N4 115.0(5) .
N5 C42 P2 111.7(4) .
N2 C43 N1 114.1(5) .
N5 C44 N6 114.7(5) .
C5 S1 C4 97.4(6) .
S1 C5 C6 112.3(9) .
C5' S1' C6 113.9(12) .
S1' C5' C4 94.6(13) .
C11 S2 C12 90.6(9) .
C10 C11 S2 120.0(15) .
C11' S2' C10 106.7(8) .
S2' C11' C12 101.9(8) .

loop_
_geom_bond_atom_site_label_1
_geom_bond_atom_site_label_2
_geom_bond_distance
_geom_bond_site_symmetry_2
Au1 C1 1.997(6) .
Au1 P1 2.2580(17) .
Au2 C7 2.004(6) .
Au2 P2 2.2650(17) .
Au2 Au2 3.1389(9) 3_567
P1 C14 1.824(6) .
P1 C15 1.840(6) .
P1 C13 1.850(6) .
P2 C42 1.830(7) .
P2 C17 1.838(6) .
P2 C16 1.839(6) .
N1 C37 1.456(8) .
N1 C13 1.469(8) .
N1 C43 1.484(8) .
N2 C14 1.459(7) .
N2 C20 1.468(8) .
N2 C43 1.477(8) .
N3 C20 1.465(8) .
N3 C15 1.466(7) .
N3 C37 1.486(8) .
N4 C18 1.462(7) .
N4 C16 1.477(7) .
N4 C38 1.481(8) .
N5 C44 1.458(7) .
N5 C38 1.471(8) .
N5 C42 1.484(7) .
N6 C17 1.471(7) .
N6 C44 1.472(8) .
N6 C18 1.481(8) .
C1 C2 1.212(8) .
C2 C3 1.436(9) .
C3 C4 1.379(9) .
C3 C6 1.419(8) .
C4 S1 1.666(6) .
C4 C5' 1.98(3) .
C6 S1' 1.490(9) .
C6 C5 1.644(15) .
C7 C8 1.202(8) .
C8 C9 1.441(8) .
C9 C12 1.376(9) .
C9 C10 1.414(8) .
C10 C11 1.48(2) .
C10 S2' 1.493(9) .
C12 S2 1.655(6) .
C12 C11' 1.881(15) .
S1 C5 1.456(11) .
S1' C5' 1.441(16) .
S2 C11 1.503(15) .
S2' C11' 1.413(12) .
